data_1558623
loop_
_publ_author_name
'Zhang, Jian'
'Liu, Zhi-Wen'
'Li, Yong'
'Wei, Cui-Jie'
'Xie, Jing'
'Yuan, Meng-Fei'
'Zhang, Dong-Mei'
'Ye, Wen-Cai'
'Zhang, Xiao-Qi'

_publ_section_title
;
 Structurally Diverse Indole Alkaloids with Vasorelaxant Activity from
 Melodinus hemsleyanus
;
_journal_name_full 'Journal of Natural Products'
_journal_paper_doi 10.1021/acs.jnatprod.9b00925
_journal_year 2020
_chemical_absolute_configuration ad
_chemical_formula_moiety 'C20 H20 N2 O3'
_chemical_formula_sum 'C20 H20 N2 O3'
_chemical_formula_weight 336.38
_space_group_crystal_system orthorhombic
_space_group_IT_number 19
_space_group_name_Hall 'P 2ac 2ab'
_space_group_name_H-M_alt 'P 21 21 21'
_atom_sites_solution_hydrogens geom
_atom_sites_solution_primary dual
_audit_creation_date 2019-08-26
_audit_creation_method
;
Olex2 1.2
(compiled 2017.08.10 svn.r3458 for OlexSys, GUI svn.r5381)
;
_cell_angle_alpha 90
_cell_angle_beta 90
_cell_angle_gamma 90
_cell_formula_units_Z 8
_cell_length_a 7.6535(3)
_cell_length_b 13.7374(5)
_cell_length_c 31.5932(15)
_cell_measurement_reflns_used 6630
_cell_measurement_temperature 100.00(10)
_cell_measurement_theta_max 73.4480
_cell_measurement_theta_min 3.4710
_cell_volume 3321.7(2)
_computing_cell_refinement 'CrysAlisPro 1.171.38.43f (Rigaku OD, 2015)'
_computing_data_collection 'CrysAlisPro 1.171.38.43f (Rigaku OD, 2015)'
_computing_data_reduction 'CrysAlisPro 1.171.38.43f (Rigaku OD, 2015)'
_computing_molecular_graphics 'Olex2 (Dolomanov et al., 2009)'
_computing_publication_material 'Olex2 (Dolomanov et al., 2009)'
_computing_structure_refinement 'XL (Sheldrick, 2008)'
_computing_structure_solution 'ShelXT (Sheldrick, 2015)'
_diffrn_ambient_environment N~2~
_diffrn_ambient_temperature 100.00(10)
_diffrn_detector 'CCD plate'
_diffrn_detector_area_resol_mean 5.2684
_diffrn_detector_type AtlasS2
_diffrn_measured_fraction_theta_full 1.000
_diffrn_measured_fraction_theta_max 0.992
_diffrn_measurement_details
;
List of Runs (angles in degrees, time in seconds):

  # Type    Start    End  Width  t~exp~   \w     \q     \k     \f   Frames
--------------------------------------------------------------------------
  1  \w    -33.00  65.00   1.00    1.10    --   40.98 -37.00  30.00   98
  2  \w      0.00 121.00   1.00    1.10    --   40.98  19.00-150.00  121
  3  \w     94.00 178.00   1.00    4.39    --  106.95 125.00   0.00   84
  4  \w     24.00 109.00   1.00    4.39    --  106.95 -94.00 -60.00   85
  5  \w     24.00 109.00   1.00    4.39    --  106.95 -94.00   0.00   85
  6  \w     94.00 178.00   1.00    4.39    --  106.95 125.00 -30.00   84
  7  \w     81.00 178.00   1.00    4.39    --  106.95  45.00 -60.00   97
  8  \w     79.00 178.00   1.00    4.39    --  106.95  30.00  60.00   99
  9  \w     94.00 178.00   1.00    4.39    --  106.95 125.00  90.00   84
 10  \w   -117.00  -8.00   1.00    1.10    --  -40.98 -77.00  30.00  109
 11  \w      1.00  82.00   1.00    1.10    --   40.98 -99.00-120.00   81
 12  \w     79.00 134.00   1.00    4.39    --  106.95  30.00-150.00   55
;
_diffrn_measurement_device 'four-circle diffractometer'
_diffrn_measurement_device_type 'SuperNova, Dual, Cu at zero, AtlasS2'
_diffrn_measurement_method '\w scans'
_diffrn_orient_matrix_type 'CrysAlisPro convention (1999,Acta A55,543-557)'
_diffrn_orient_matrix_UB_11 0.1131659000
_diffrn_orient_matrix_UB_12 0.0806102000
_diffrn_orient_matrix_UB_13 -0.0199570000
_diffrn_orient_matrix_UB_21 0.0591801000
_diffrn_orient_matrix_UB_22 0.0324036000
_diffrn_orient_matrix_UB_23 0.0444333000
_diffrn_orient_matrix_UB_31 0.1555924000
_diffrn_orient_matrix_UB_32 -0.0709061000
_diffrn_orient_matrix_UB_33 -0.0023907000
_diffrn_radiation_monochromator mirror
_diffrn_radiation_probe x-ray
_diffrn_radiation_type CuK\a
_diffrn_radiation_wavelength 1.54184
_diffrn_reflns_av_R_equivalents 0.0666
_diffrn_reflns_av_unetI/netI 0.0543
_diffrn_reflns_Laue_measured_fraction_full 1.000
_diffrn_reflns_Laue_measured_fraction_max 0.992
_diffrn_reflns_limit_h_max 9
_diffrn_reflns_limit_h_min -8
_diffrn_reflns_limit_k_max 16
_diffrn_reflns_limit_k_min -17
_diffrn_reflns_limit_l_max 39
_diffrn_reflns_limit_l_min -37
_diffrn_reflns_number 20305
_diffrn_reflns_point_group_measured_fraction_full 1.000
_diffrn_reflns_point_group_measured_fraction_max 0.981
_diffrn_reflns_theta_full 67.684
_diffrn_reflns_theta_max 73.785
_diffrn_reflns_theta_min 2.797
_diffrn_source 'micro-focus sealed X-ray tube'
_diffrn_source_type 'SuperNova (Cu) X-ray Source'
_exptl_absorpt_coefficient_mu 0.739
_exptl_absorpt_correction_T_max 1.00000
_exptl_absorpt_correction_T_min 0.23379
_exptl_absorpt_correction_type multi-scan
_exptl_absorpt_process_details
;
CrysAlisPro 1.171.38.43f (Rigaku Oxford Diffraction, 2015)
Empirical absorption correction using spherical harmonics,
 implemented in SCALE3 ABSPACK scaling algorithm.
;
_exptl_crystal_colour colourless
_exptl_crystal_colour_primary colourless
_exptl_crystal_density_diffrn 1.345
_exptl_crystal_description block
_exptl_crystal_F_000 1424
_exptl_crystal_size_max 0.13
_exptl_crystal_size_mid 0.12
_exptl_crystal_size_min 0.11
_refine_diff_density_max 0.453
_refine_diff_density_min -0.352
_refine_diff_density_rms 0.085
_refine_ls_abs_structure_details
;
 Flack x determined using 2090 quotients [(I+)-(I-)]/[(I+)+(I-)]
 (Parsons, Flack and Wagner, Acta Cryst. B69 (2013) 249-259).
;
_refine_ls_abs_structure_Flack 0.0(2)
_refine_ls_extinction_coef 0.00040(7)
_refine_ls_extinction_expression Fc^*^=kFc[1+0.001xFc^2^\l^3^/sin(2\q)]^-1/4^
_refine_ls_extinction_method 'SHELXL-2016/4 (Sheldrick 2016)'
_refine_ls_goodness_of_fit_ref 1.100
_refine_ls_hydrogen_treatment constr
_refine_ls_matrix_type full
_refine_ls_number_parameters 454
_refine_ls_number_reflns 6612
_refine_ls_number_restraints 0
_refine_ls_restrained_S_all 1.100
_refine_ls_R_factor_all 0.1013
_refine_ls_R_factor_gt 0.0951
_refine_ls_shift/su_max 0.002
_refine_ls_shift/su_mean 0.000
_refine_ls_structure_factor_coef Fsqd
_refine_ls_weighting_details 'w=1/[\s^2^(Fo^2^)+(0.0492P)^2^+13.7136P] where P=(Fo^2^+2Fc^2^)/3'
_refine_ls_weighting_scheme calc
_refine_ls_wR_factor_gt 0.2315
_refine_ls_wR_factor_ref 0.2350
_reflns_Friedel_coverage 0.740
_reflns_Friedel_fraction_full 1.000
_reflns_Friedel_fraction_max 0.965
_reflns_number_gt 5963
_reflns_number_total 6612
_reflns_threshold_expression 'I > 2\s(I)'
_cod_data_source_file np9b00925_si_002.cif
_cod_data_source_block dnh-a-15
_cod_database_code 1558623
_shelx_shelxl_version_number 2016/4
_shelx_space_group_comment
;
The symmetry employed for this shelxl refinement is uniquely defined
by the following loop, which should always be used as a source of
symmetry information in preference to the above space-group names.
They are only intended as comments.
;
_shelx_estimated_absorpt_t_max 0.923
_shelx_estimated_absorpt_t_min 0.910
_reflns_odcompleteness_completeness 99.97
_reflns_odcompleteness_iscentric 1
_reflns_odcompleteness_theta 66.97
_olex2_refinement_description
;
1. Fixed Uiso
 At 1.2 times of:
  All C(H) groups, All C(H,H) groups, All N(H) groups
 At 1.5 times of:
  All C(H,H,H) groups
2.a Ternary CH refined with riding coordinates:
 C00F(H00I), C00S(H00S), C00Z(H00Z), C014(H014)
2.b Secondary CH2 refined with riding coordinates:
 C00G(H00A,H00B), C00Q(H00C,H00D), C00V(H00E,H00F), C00W(H00G,H00H), C015(H01D,
 H01E), C017(H01F,H01G), C01B(H01I,H01J), C01D(H01L,H01M)
2.c Aromatic/amide H refined with riding coordinates:
 N007(H007), N008(H008), C00H(H00J), C00N(H00N), C00R(H00R), C00U(H00U),
 C00X(H00X), C00Y(H00Y), C010(H010), C013(H013), C016(H016), C018(H018),
 C01A(H01H), C01C(H01K)
2.d Idealised Me refined as rotating group:
 C012(H01A,H01B,H01C), C01E(H01N,H01O,H01P)
;
_olex2_submission_special_instructions 'No special instructions were received'
_oxdiff_exptl_absorpt_empirical_details
;
Empirical correction (ABSPACK) includes:
- Absorption correction using spherical harmonics
- Frame scaling
- Detector area scaling
;
_oxdiff_exptl_absorpt_empirical_full_max 2.619
_oxdiff_exptl_absorpt_empirical_full_min 0.483

loop_
_space_group_symop_operation_xyz
'x, y, z'
'-x+1/2, -y, z+1/2'
'-x, y+1/2, -z+1/2'
'x+1/2, -y+1/2, -z'

loop_
_atom_site_label
_atom_site_type_symbol
_atom_site_fract_x
_atom_site_fract_y
_atom_site_fract_z
_atom_site_U_iso_or_equiv
_atom_site_adp_type
_atom_site_occupancy
_atom_site_site_symmetry_order
_atom_site_calc_flag
_atom_site_refinement_flags_posn
_atom_site_refinement_flags_adp
_atom_site_refinement_flags_occupancy
_atom_site_disorder_assembly
_atom_site_disorder_group
O001 O 0.0928(4) 1.1257(2) 0.29661(10) 0.0323(7) Uani 1 1 d . . . . .
O002 O 0.6948(4) 0.8569(2) 0.33550(10) 0.0361(8) Uani 1 1 d . . . . .
O003 O 1.1299(4) 0.4065(2) 0.44465(10) 0.0390(8) Uani 1 1 d . . . . .
O004 O 0.6066(4) 0.7353(2) 0.43463(10) 0.0398(8) Uani 1 1 d . . . . .
O005 O -0.1874(4) 1.0967(2) 0.28229(12) 0.0482(10) Uani 1 1 d . . . . .
N006 N 0.3869(4) 1.1420(2) 0.27307(12) 0.0306(9) Uani 1 1 d . . . . .
N007 N 0.4536(5) 0.8706(2) 0.37582(12) 0.0308(9) Uani 1 1 d . . . . .
H007 H 0.490119 0.824123 0.391774 0.037 Uiso 1 1 calc R . . . .
N008 N 0.8372(5) 0.7183(2) 0.39131(12) 0.0335(9) Uani 1 1 d . . . . .
H008 H 0.801784 0.767767 0.377004 0.040 Uiso 1 1 calc R . . . .
O009 O 1.1756(6) 0.2929(2) 0.39546(13) 0.0601(11) Uani 1 1 d . . . . .
N00A N 0.9758(5) 0.4752(3) 0.50255(13) 0.0396(10) Uani 1 1 d . . . . .
C00B C 0.7424(6) 0.6917(3) 0.42474(14) 0.0321(10) Uani 1 1 d . . . . .
C00C C 0.5507(5) 0.8939(3) 0.34204(14) 0.0287(10) Uani 1 1 d . . . . .
C00D C 0.2431(6) 1.0026(3) 0.36674(14) 0.0296(10) Uani 1 1 d . . . . .
C00E C -0.0400(5) 1.0686(3) 0.28332(15) 0.0330(10) Uani 1 1 d . . . . .
C00F C 0.8010(6) 0.6028(3) 0.44837(14) 0.0327(10) Uani 1 1 d . . . . .
H00I H 0.769700 0.610542 0.478260 0.039 Uiso 1 1 calc R . . . .
C00G C 0.4582(6) 1.1357(3) 0.34527(14) 0.0333(11) Uani 1 1 d . . . . .
H00A H 0.576972 1.118387 0.352884 0.040 Uiso 1 1 calc R . . . .
H00B H 0.402843 1.166683 0.369379 0.040 Uiso 1 1 calc R . . . .
C00H C 1.0572(6) 0.6961(3) 0.33825(16) 0.0360(11) Uani 1 1 d . . . . .
H00J H 0.999888 0.742537 0.321926 0.043 Uiso 1 1 calc R . . . .
C00I C 0.2967(5) 0.9166(3) 0.38705(14) 0.0300(10) Uani 1 1 d . . . . .
C00J C 0.2612(5) 1.0777(3) 0.29053(14) 0.0286(10) Uani 1 1 d . . . . .
C00K C 0.9921(6) 0.6714(3) 0.37751(15) 0.0318(11) Uani 1 1 d . . . . .
C00L C 0.2249(5) 0.9891(3) 0.26263(15) 0.0309(10) Uani 1 1 d . . . . .
C00M C 0.9813(5) 0.4685(3) 0.45904(15) 0.0314(10) Uani 1 1 d . . . . .
C00N C 0.3004(5) 1.0983(3) 0.20279(15) 0.0338(11) Uani 1 1 d . . . . .
H00N H 0.303634 1.109110 0.173739 0.041 Uiso 1 1 calc R . . . .
C00O C 1.0720(5) 0.6012(3) 0.40280(15) 0.0312(10) Uani 1 1 d . . . . .
C00P C 0.3545(5) 1.0445(3) 0.33149(14) 0.0293(10) Uani 1 1 d . . . . .
C00Q C 0.3517(6) 1.1796(3) 0.23198(15) 0.0364(11) Uani 1 1 d . . . . .
H00C H 0.454826 1.212051 0.221075 0.044 Uiso 1 1 calc R . . . .
H00D H 0.257885 1.226930 0.233544 0.044 Uiso 1 1 calc R . . . .
C00R C 0.0984(6) 1.0495(3) 0.38290(15) 0.0365(11) Uani 1 1 d . . . . .
H00R H 0.064464 1.108589 0.371131 0.044 Uiso 1 1 calc R . . . .
C00S C 0.4718(5) 0.9643(3) 0.31161(14) 0.0281(10) Uani 1 1 d . . . . .
H00S H 0.566274 0.996035 0.295862 0.034 Uiso 1 1 calc R . . . .
C00T C 1.0761(7) 0.3506(3) 0.41139(16) 0.0440(13) Uani 1 1 d . . . . .
C00U C 0.2504(5) 1.0113(3) 0.21696(15) 0.0340(11) Uani 1 1 d . . . . .
H00U H 0.230554 0.962059 0.197342 0.041 Uiso 1 1 calc R . . . .
C00V C 0.4565(6) 1.2040(3) 0.30641(15) 0.0353(11) Uani 1 1 d . . . . .
H00E H 0.381866 1.260001 0.311234 0.042 Uiso 1 1 calc R . . . .
H00F H 0.573416 1.226368 0.299575 0.042 Uiso 1 1 calc R . . . .
C00W C 0.3528(5) 0.9106(3) 0.27976(14) 0.0318(10) Uani 1 1 d . . . . .
H00G H 0.289156 0.858583 0.293685 0.038 Uiso 1 1 calc R . . . .
H00H H 0.421398 0.883002 0.256902 0.038 Uiso 1 1 calc R . . . .
C00X C 0.2019(6) 0.8777(3) 0.42066(15) 0.0382(12) Uani 1 1 d . . . . .
H00X H 0.238202 0.820040 0.433360 0.046 Uiso 1 1 calc R . . . .
C00Y C 1.2061(6) 0.6527(3) 0.32314(17) 0.0416(12) Uani 1 1 d . . . . .
H00Y H 1.249085 0.668587 0.296480 0.050 Uiso 1 1 calc R . . . .
C00Z C 0.0297(5) 0.9688(3) 0.27238(15) 0.0347(11) Uani 1 1 d . . . . .
H00Z H 0.025506 0.929581 0.298277 0.042 Uiso 1 1 calc R . . . .
C010 C 0.0545(6) 0.9246(3) 0.43506(16) 0.0424(12) Uani 1 1 d . . . . .
H010 H -0.009529 0.898421 0.457347 0.051 Uiso 1 1 calc R . . . .
C011 C 0.9971(6) 0.5777(3) 0.44556(14) 0.0344(11) Uani 1 1 d . . . . .
C012 C -0.0786(6) 0.9162(3) 0.23928(17) 0.0429(13) Uani 1 1 d . . . . .
H01A H -0.194942 0.906520 0.249829 0.064 Uiso 1 1 calc GR . . . .
H01B H -0.026357 0.854260 0.233157 0.064 Uiso 1 1 calc GR . . . .
H01C H -0.083026 0.954592 0.213909 0.064 Uiso 1 1 calc GR . . . .
C013 C 1.2271(6) 0.5619(3) 0.38729(18) 0.0431(13) Uani 1 1 d . . . . .
H013 H 1.289367 0.518399 0.404071 0.052 Uiso 1 1 calc R . . . .
C014 C 0.8940(7) 0.3771(3) 0.39843(16) 0.0425(13) Uani 1 1 d . . . . .
H014 H 0.904026 0.428523 0.377066 0.051 Uiso 1 1 calc R . . . .
C015 C 0.7007(6) 0.5136(3) 0.43036(17) 0.0406(12) Uani 1 1 d . . . . .
H01D H 0.589105 0.505783 0.444531 0.049 Uiso 1 1 calc R . . . .
H01E H 0.680149 0.521294 0.400245 0.049 Uiso 1 1 calc R . . . .
C016 C 0.0015(7) 1.0112(3) 0.41620(17) 0.0442(13) Uani 1 1 d . . . . .
H016 H -0.097954 1.043248 0.425792 0.053 Uiso 1 1 calc R . . . .
C017 C 1.1072(7) 0.6220(3) 0.48188(15) 0.0452(13) Uani 1 1 d . . . . .
H01F H 1.224831 0.636383 0.472336 0.054 Uiso 1 1 calc R . . . .
H01G H 1.054056 0.681421 0.492324 0.054 Uiso 1 1 calc R . . . .
C018 C 1.2909(6) 0.5855(4) 0.34790(18) 0.0483(14) Uani 1 1 d . . . . .
H018 H 1.392018 0.555687 0.337977 0.058 Uiso 1 1 calc R . . . .
C019 C 0.8205(6) 0.4252(3) 0.43896(16) 0.0391(12) Uani 1 1 d . . . . .
C01A C 0.7410(8) 0.3505(3) 0.46811(19) 0.0525(15) Uani 1 1 d . . . . .
H01H H 0.645406 0.315190 0.458376 0.063 Uiso 1 1 calc R . . . .
C01B C 1.1093(8) 0.5429(4) 0.51663(16) 0.0512(15) Uani 1 1 d . . . . .
H01I H 1.222590 0.511491 0.518297 0.061 Uiso 1 1 calc R . . . .
H01J H 1.080409 0.570205 0.544067 0.061 Uiso 1 1 calc R . . . .
C01C C 0.7985(9) 0.3324(3) 0.50626(19) 0.0572(16) Uani 1 1 d . . . . .
H01K H 0.746238 0.282244 0.521433 0.069 Uiso 1 1 calc R . . . .
C01D C 0.9419(10) 0.3872(4) 0.52667(17) 0.0603(17) Uani 1 1 d . . . . .
H01L H 0.909527 0.403900 0.555449 0.072 Uiso 1 1 calc R . . . .
H01M H 1.046467 0.347327 0.527679 0.072 Uiso 1 1 calc R . . . .
C01E C 0.7942(9) 0.2944(4) 0.3782(2) 0.0622(18) Uani 1 1 d . . . . .
H01N H 0.855176 0.272727 0.353400 0.093 Uiso 1 1 calc GR . . . .
H01O H 0.679569 0.316413 0.370477 0.093 Uiso 1 1 calc GR . . . .
H01P H 0.784593 0.241565 0.397967 0.093 Uiso 1 1 calc GR . . . .

loop_
_atom_site_aniso_label
_atom_site_aniso_U_11
_atom_site_aniso_U_22
_atom_site_aniso_U_33
_atom_site_aniso_U_23
_atom_site_aniso_U_13
_atom_site_aniso_U_12
O001 0.0218(13) 0.0184(12) 0.0569(17) 0.0003(12) 0.0055(13) 0.0032(11)
O002 0.0332(15) 0.0268(13) 0.0485(16) 0.0030(13) 0.0053(14) 0.0145(12)
O003 0.0440(16) 0.0247(14) 0.0483(17) -0.0005(13) -0.0064(15) 0.0112(13)
O004 0.0428(16) 0.0296(14) 0.0469(17) 0.0037(13) 0.0046(15) 0.0161(13)
O005 0.0278(14) 0.0391(16) 0.078(2) -0.0008(17) 0.0081(16) 0.0064(14)
N006 0.0238(15) 0.0184(14) 0.0496(19) 0.0038(14) 0.0071(15) 0.0002(13)
N007 0.0312(17) 0.0150(13) 0.0463(19) 0.0056(14) 0.0062(16) 0.0049(14)
N008 0.0354(18) 0.0181(14) 0.047(2) 0.0045(15) 0.0007(16) 0.0052(14)
O009 0.070(2) 0.0351(16) 0.075(2) -0.0053(17) 0.004(2) 0.0279(17)
N00A 0.049(2) 0.0217(16) 0.048(2) 0.0028(15) -0.0059(18) 0.0009(17)
C00B 0.038(2) 0.0218(17) 0.036(2) -0.0028(16) -0.0044(18) 0.0134(17)
C00C 0.0247(18) 0.0165(16) 0.045(2) -0.0034(16) -0.0003(18) 0.0046(15)
C00D 0.032(2) 0.0112(14) 0.046(2) 0.0026(15) 0.0034(18) -0.0011(15)
C00E 0.0163(16) 0.0288(19) 0.054(2) 0.0058(18) 0.0079(18) 0.0015(16)
C00F 0.035(2) 0.0260(18) 0.037(2) 0.0042(17) -0.0002(18) 0.0085(17)
C00G 0.035(2) 0.0208(17) 0.044(2) -0.0004(17) 0.0029(19) -0.0034(18)
C00H 0.0234(19) 0.0266(19) 0.058(3) 0.0010(19) -0.004(2) 0.0032(17)
C00I 0.0269(18) 0.0142(15) 0.049(2) 0.0009(16) 0.0025(18) 0.0004(16)
C00J 0.0204(17) 0.0193(16) 0.046(2) 0.0011(16) 0.0022(17) -0.0007(15)
C00K 0.031(2) 0.0164(16) 0.048(2) -0.0031(16) -0.0052(18) 0.0076(16)
C00L 0.0200(17) 0.0198(16) 0.053(2) -0.0039(17) -0.0003(17) 0.0082(15)
C00M 0.0273(19) 0.0136(15) 0.053(2) 0.0030(16) -0.0046(19) -0.0007(16)
C00N 0.0220(18) 0.031(2) 0.048(2) 0.0051(19) 0.0013(18) -0.0004(17)
C00O 0.0281(19) 0.0123(15) 0.053(2) -0.0017(16) -0.0054(18) 0.0039(15)
C00P 0.0230(18) 0.0199(17) 0.045(2) -0.0003(16) 0.0058(17) 0.0024(15)
C00Q 0.038(2) 0.0217(18) 0.050(2) 0.0054(18) 0.003(2) -0.0102(17)
C00R 0.033(2) 0.0172(17) 0.060(3) 0.0014(18) 0.010(2) 0.0020(16)
C00S 0.0231(18) 0.0192(16) 0.042(2) 0.0014(16) 0.0040(17) -0.0005(16)
C00T 0.060(3) 0.0228(19) 0.049(3) 0.0047(19) 0.001(2) 0.007(2)
C00U 0.0225(17) 0.0264(18) 0.053(2) -0.0027(18) 0.0009(18) 0.0095(16)
C00V 0.029(2) 0.0201(17) 0.057(3) 0.0023(18) 0.001(2) -0.0046(17)
C00W 0.032(2) 0.0166(16) 0.047(2) 0.0026(17) 0.0042(18) -0.0012(16)
C00X 0.043(2) 0.0240(18) 0.048(2) 0.0038(18) 0.006(2) -0.0039(19)
C00Y 0.028(2) 0.032(2) 0.065(3) 0.005(2) 0.007(2) -0.0096(18)
C00Z 0.0261(19) 0.0262(18) 0.052(2) 0.0006(18) 0.0006(19) -0.0057(18)
C010 0.040(2) 0.035(2) 0.052(2) 0.008(2) 0.016(2) -0.004(2)
C011 0.038(2) 0.0187(17) 0.047(2) 0.0015(17) -0.0066(19) 0.0089(18)
C012 0.027(2) 0.032(2) 0.069(3) 0.000(2) 0.001(2) -0.0126(19)
C013 0.032(2) 0.0238(19) 0.073(3) 0.002(2) -0.004(2) 0.0059(18)
C014 0.054(3) 0.0182(18) 0.055(3) 0.0026(19) -0.007(2) -0.003(2)
C015 0.029(2) 0.032(2) 0.061(3) 0.007(2) -0.006(2) -0.0079(19)
C016 0.041(2) 0.030(2) 0.062(3) 0.002(2) 0.013(2) 0.007(2)
C017 0.057(3) 0.025(2) 0.054(3) 0.000(2) -0.017(2) 0.003(2)
C018 0.026(2) 0.036(2) 0.083(4) 0.000(2) 0.009(2) 0.010(2)
C019 0.043(2) 0.0216(18) 0.052(3) 0.0016(19) -0.003(2) -0.0028(19)
C01A 0.056(3) 0.026(2) 0.076(3) 0.014(2) 0.002(3) -0.011(2)
C01B 0.065(3) 0.039(2) 0.049(3) 0.000(2) -0.021(2) 0.004(3)
C01C 0.081(4) 0.024(2) 0.067(3) 0.012(2) 0.012(3) -0.001(3)
C01D 0.098(4) 0.040(2) 0.043(3) 0.012(2) 0.006(3) 0.017(3)
C01E 0.078(4) 0.031(2) 0.078(4) -0.006(3) -0.015(3) -0.006(3)

loop_
_atom_type_symbol
_atom_type_description
_atom_type_scat_dispersion_real
_atom_type_scat_dispersion_imag
_atom_type_scat_source
C C 0.0181 0.0091 'International Tables Vol C Tables 4.2.6.8 and 6.1.1.4'
H H 0.0000 0.0000 'International Tables Vol C Tables 4.2.6.8 and 6.1.1.4'
N N 0.0311 0.0180 'International Tables Vol C Tables 4.2.6.8 and 6.1.1.4'
O O 0.0492 0.0322 'International Tables Vol C Tables 4.2.6.8 and 6.1.1.4'

loop_
_geom_angle_atom_site_label_1
_geom_angle_atom_site_label_2
_geom_angle_atom_site_label_3
_geom_angle
_geom_angle_site_symmetry_1
_geom_angle_site_symmetry_3
_geom_angle_publ_flag
C00E O001 C00J 111.2(3) . . ?
C00T O003 C00M 109.1(4) . . ?
C00J N006 C00Q 116.9(3) . . ?
C00J N006 C00V 109.4(3) . . ?
C00Q N006 C00V 121.1(3) . . ?
C00C N007 H007 117.7 . . ?
C00C N007 C00I 124.7(3) . . ?
C00I N007 H007 117.7 . . ?
C00B N008 H008 117.5 . . ?
C00B N008 C00K 125.0(4) . . ?
C00K N008 H008 117.5 . . ?
C00M N00A C01B 109.1(4) . . ?
C00M N00A C01D 118.2(4) . . ?
C01B N00A C01D 119.9(4) . . ?
O004 C00B N008 121.6(4) . . ?
O004 C00B C00F 121.2(4) . . ?
N008 C00B C00F 117.1(4) . . ?
O002 C00C N007 122.1(4) . . ?
O002 C00C C00S 121.5(4) . . ?
N007 C00C C00S 116.4(4) . . ?
C00I C00D C00P 119.4(4) . . ?
C00R C00D C00I 117.2(4) . . ?
C00R C00D C00P 123.1(4) . . ?
O001 C00E C00Z 109.4(3) . . ?
O005 C00E O001 122.2(4) . . ?
O005 C00E C00Z 128.4(4) . . ?
C00B C00F H00I 108.5 . . ?
C00B C00F C011 116.4(4) . . ?
C00B C00F C015 108.2(4) . . ?
C011 C00F H00I 108.5 . . ?
C011 C00F C015 106.5(3) . . ?
C015 C00F H00I 108.5 . . ?
H00A C00G H00B 108.8 . . ?
C00P C00G H00A 110.7 . . ?
C00P C00G H00B 110.7 . . ?
C00P C00G C00V 105.3(4) . . ?
C00V C00G H00A 110.7 . . ?
C00V C00G H00B 110.7 . . ?
C00K C00H H00J 119.8 . . ?
C00Y C00H H00J 119.8 . . ?
C00Y C00H C00K 120.4(4) . . ?
N007 C00I C00D 120.9(4) . . ?
C00X C00I N007 117.8(4) . . ?
C00X C00I C00D 121.3(4) . . ?
O001 C00J C00L 105.9(3) . . ?
O001 C00J C00P 115.5(3) . . ?
N006 C00J O001 111.7(3) . . ?
N006 C00J C00L 113.3(4) . . ?
N006 C00J C00P 101.3(3) . . ?
C00L C00J C00P 109.4(3) . . ?
C00H C00K N008 117.8(4) . . ?
C00H C00K C00O 121.9(4) . . ?
C00O C00K N008 120.3(4) . . ?
C00J C00L C00W 103.7(3) . . ?
C00J C00L C00Z 101.8(3) . . ?
C00U C00L C00J 111.8(3) . . ?
C00U C00L C00W 113.4(3) . . ?
C00U C00L C00Z 110.9(4) . . ?
C00Z C00L C00W 114.4(3) . . ?
O003 C00M C011 114.0(3) . . ?
O003 C00M C019 105.6(3) . . ?
N00A C00M O003 111.4(3) . . ?
N00A C00M C011 102.1(3) . . ?
N00A C00M C019 114.9(4) . . ?
C019 C00M C011 109.1(4) . . ?
C00Q C00N H00N 118.8 . . ?
C00U C00N H00N 118.8 . . ?
C00U C00N C00Q 122.4(4) . . ?
C00K C00O C011 119.8(4) . . ?
C013 C00O C00K 116.1(4) . . ?
C013 C00O C011 123.9(4) . . ?
C00D C00P C00G 112.9(4) . . ?
C00D C00P C00J 117.8(3) . . ?
C00D C00P C00S 110.6(3) . . ?
C00G C00P C00J 103.5(3) . . ?
C00G C00P C00S 113.1(3) . . ?
C00J C00P C00S 97.9(3) . . ?
N006 C00Q C00N 109.9(3) . . ?
N006 C00Q H00C 109.7 . . ?
N006 C00Q H00D 109.7 . . ?
C00N C00Q H00C 109.7 . . ?
C00N C00Q H00D 109.7 . . ?
H00C C00Q H00D 108.2 . . ?
C00D C00R H00R 118.9 . . ?
C00D C00R C016 122.1(4) . . ?
C016 C00R H00R 118.9 . . ?
C00C C00S C00P 115.7(4) . . ?
C00C C00S H00S 108.5 . . ?
C00C C00S C00W 110.4(3) . . ?
C00P C00S H00S 108.5 . . ?
C00W C00S C00P 105.2(3) . . ?
C00W C00S H00S 108.5 . . ?
O003 C00T C014 110.7(4) . . ?
O009 C00T O003 120.0(5) . . ?
O009 C00T C014 129.2(5) . . ?
C00L C00U H00U 118.4 . . ?
C00N C00U C00L 123.2(4) . . ?
C00N C00U H00U 118.4 . . ?
N006 C00V C00G 102.8(3) . . ?
N006 C00V H00E 111.2 . . ?
N006 C00V H00F 111.2 . . ?
C00G C00V H00E 111.2 . . ?
C00G C00V H00F 111.2 . . ?
H00E C00V H00F 109.1 . . ?
C00L C00W H00G 110.7 . . ?
C00L C00W H00H 110.7 . . ?
C00S C00W C00L 105.4(3) . . ?
C00S C00W H00G 110.7 . . ?
C00S C00W H00H 110.7 . . ?
H00G C00W H00H 108.8 . . ?
C00I C00X H00X 120.0 . . ?
C010 C00X C00I 119.9(4) . . ?
C010 C00X H00X 120.0 . . ?
C00H C00Y H00Y 120.4 . . ?
C00H C00Y C018 119.1(5) . . ?
C018 C00Y H00Y 120.4 . . ?
C00E C00Z C00L 102.8(3) . . ?
C00E C00Z H00Z 107.2 . . ?
C00E C00Z C012 113.4(4) . . ?
C00L C00Z H00Z 107.2 . . ?
C012 C00Z C00L 118.4(4) . . ?
C012 C00Z H00Z 107.2 . . ?
C00X C010 H010 120.1 . . ?
C00X C010 C016 119.8(4) . . ?
C016 C010 H010 120.1 . . ?
C00F C011 C00M 97.1(3) . . ?
C00F C011 C017 113.5(4) . . ?
C00O C011 C00F 112.0(4) . . ?
C00O C011 C00M 118.7(3) . . ?
C00O C011 C017 112.0(4) . . ?
C017 C011 C00M 102.5(3) . . ?
C00Z C012 H01A 109.5 . . ?
C00Z C012 H01B 109.5 . . ?
C00Z C012 H01C 109.5 . . ?
H01A C012 H01B 109.5 . . ?
H01A C012 H01C 109.5 . . ?
H01B C012 H01C 109.5 . . ?
C00O C013 H013 119.0 . . ?
C018 C013 C00O 122.0(4) . . ?
C018 C013 H013 119.0 . . ?
C00T C014 H014 106.9 . . ?
C00T C014 C019 102.5(4) . . ?
C00T C014 C01E 113.8(4) . . ?
C019 C014 H014 106.9 . . ?
C01E C014 H014 106.9 . . ?
C01E C014 C019 119.2(5) . . ?
C00F C015 H01D 110.7 . . ?
C00F C015 H01E 110.7 . . ?
H01D C015 H01E 108.8 . . ?
C019 C015 C00F 105.2(4) . . ?
C019 C015 H01D 110.7 . . ?
C019 C015 H01E 110.7 . . ?
C00R C016 C010 119.5(4) . . ?
C00R C016 H016 120.3 . . ?
C010 C016 H016 120.3 . . ?
C011 C017 H01F 110.8 . . ?
C011 C017 H01G 110.8 . . ?
H01F C017 H01G 108.9 . . ?
C01B C017 C011 104.8(4) . . ?
C01B C017 H01F 110.8 . . ?
C01B C017 H01G 110.8 . . ?
C00Y C018 C013 120.4(5) . . ?
C00Y C018 H018 119.8 . . ?
C013 C018 H018 119.8 . . ?
C00M C019 C014 102.7(4) . . ?
C00M C019 C015 104.4(3) . . ?
C015 C019 C014 113.9(4) . . ?
C01A C019 C00M 110.0(4) . . ?
C01A C019 C014 111.2(4) . . ?
C01A C019 C015 113.8(4) . . ?
C019 C01A H01H 118.1 . . ?
C01C C01A C019 123.8(5) . . ?
C01C C01A H01H 118.1 . . ?
N00A C01B C017 103.0(4) . . ?
N00A C01B H01I 111.2 . . ?
N00A C01B H01J 111.2 . . ?
C017 C01B H01I 111.2 . . ?
C017 C01B H01J 111.2 . . ?
H01I C01B H01J 109.1 . . ?
C01A C01C H01K 118.1 . . ?
C01A C01C C01D 123.8(5) . . ?
C01D C01C H01K 118.1 . . ?
N00A C01D C01C 109.1(5) . . ?
N00A C01D H01L 109.9 . . ?
N00A C01D H01M 109.9 . . ?
C01C C01D H01L 109.9 . . ?
C01C C01D H01M 109.9 . . ?
H01L C01D H01M 108.3 . . ?
C014 C01E H01N 109.5 . . ?
C014 C01E H01O 109.5 . . ?
C014 C01E H01P 109.5 . . ?
H01N C01E H01O 109.5 . . ?
H01N C01E H01P 109.5 . . ?
H01O C01E H01P 109.5 . . ?

loop_
_geom_bond_atom_site_label_1
_geom_bond_atom_site_label_2
_geom_bond_distance
_geom_bond_site_symmetry_2
_geom_bond_publ_flag
O001 C00E 1.350(5) . ?
O001 C00J 1.460(5) . ?
O002 C00C 1.232(5) . ?
O003 C00M 1.492(5) . ?
O003 C00T 1.365(6) . ?
O004 C00B 1.240(5) . ?
O005 C00E 1.193(5) . ?
N006 C00J 1.417(5) . ?
N006 C00Q 1.423(6) . ?
N006 C00V 1.456(6) . ?
N007 H007 0.8600 . ?
N007 C00C 1.339(6) . ?
N007 C00I 1.403(5) . ?
N008 H008 0.8600 . ?
N008 C00B 1.333(6) . ?
N008 C00K 1.418(6) . ?
O009 C00T 1.209(6) . ?
N00A C00M 1.378(6) . ?
N00A C01B 1.451(7) . ?
N00A C01D 1.453(6) . ?
C00B C00F 1.500(6) . ?
C00C C00S 1.492(6) . ?
C00D C00I 1.406(5) . ?
C00D C00P 1.516(6) . ?
C00D C00R 1.379(6) . ?
C00E C00Z 1.512(6) . ?
C00F H00I 0.9800 . ?
C00F C011 1.542(6) . ?
C00F C015 1.554(6) . ?
C00G H00A 0.9700 . ?
C00G H00B 0.9700 . ?
C00G C00P 1.545(6) . ?
C00G C00V 1.546(6) . ?
C00H H00J 0.9300 . ?
C00H C00K 1.380(7) . ?
C00H C00Y 1.372(6) . ?
C00I C00X 1.392(6) . ?
C00J C00L 1.529(6) . ?
C00J C00P 1.547(6) . ?
C00K C00O 1.394(6) . ?
C00L C00U 1.488(7) . ?
C00L C00W 1.554(6) . ?
C00L C00Z 1.551(6) . ?
C00M C011 1.563(5) . ?
C00M C019 1.508(6) . ?
C00N H00N 0.9300 . ?
C00N C00Q 1.500(6) . ?
C00N C00U 1.333(6) . ?
C00O C011 1.502(6) . ?
C00O C013 1.393(6) . ?
C00P C00S 1.554(6) . ?
C00Q H00C 0.9700 . ?
C00Q H00D 0.9700 . ?
C00R H00R 0.9300 . ?
C00R C016 1.390(7) . ?
C00S H00S 0.9800 . ?
C00S C00W 1.545(6) . ?
C00T C014 1.498(8) . ?
C00U H00U 0.9300 . ?
C00V H00E 0.9700 . ?
C00V H00F 0.9700 . ?
C00W H00G 0.9700 . ?
C00W H00H 0.9700 . ?
C00X H00X 0.9300 . ?
C00X C010 1.377(7) . ?
C00Y H00Y 0.9300 . ?
C00Y C018 1.373(7) . ?
C00Z H00Z 0.9800 . ?
C00Z C012 1.517(6) . ?
C010 H010 0.9300 . ?
C010 C016 1.391(7) . ?
C011 C017 1.548(7) . ?
C012 H01A 0.9600 . ?
C012 H01B 0.9600 . ?
C012 H01C 0.9600 . ?
C013 H013 0.9300 . ?
C013 C018 1.376(8) . ?
C014 H014 0.9800 . ?
C014 C019 1.547(7) . ?
C014 C01E 1.510(7) . ?
C015 H01D 0.9700 . ?
C015 H01E 0.9700 . ?
C015 C019 1.546(6) . ?
C016 H016 0.9300 . ?
C017 H01F 0.9700 . ?
C017 H01G 0.9700 . ?
C017 C01B 1.544(7) . ?
C018 H018 0.9300 . ?
C019 C01A 1.507(7) . ?
C01A H01H 0.9300 . ?
C01A C01C 1.307(8) . ?
C01B H01I 0.9700 . ?
C01B H01J 0.9700 . ?
C01C H01K 0.9300 . ?
C01C C01D 1.479(9) . ?
C01D H01L 0.9700 . ?
C01D H01M 0.9700 . ?
C01E H01N 0.9600 . ?
C01E H01O 0.9600 . ?
C01E H01P 0.9600 . ?
